data_2002992
loop_
_publ_author_name
'G\"orbitz, Carl Henrik'
'Torgersen, Eirin'

_publ_section_title
;
 Symmetry, pseudosymmetry and packing disorder in the alcohol solvates
 of <small>L</small>-leucyl-<small>L</small>-valine
;
_journal_coden_ASTM ASBSDK
_journal_issue 1
_journal_name_full
;
 Acta Crystallographica, Section B: Structural Science
;
_journal_page_first 104
_journal_page_last 113
_journal_paper_doi 10.1107/S0108768198010192
_journal_volume 55
_journal_year 1999
_chemical_formula_sum 'C13 H28 N2 O4'
_chemical_formula_weight 276.37
_chemical_name_systematic
;
 L-leucyl-L-valine ethanol (1:1)
;
_space_group_IT_number 4
_symmetry_cell_setting monoclinic
_symmetry_space_group_name_Hall 'P 2yb'
_symmetry_space_group_name_H-M 'P 1 21 1'
_audit_creation_method SHELXL
_cell_angle_alpha 90.00
_cell_angle_beta 90.0121(8)
_cell_angle_gamma 90.00
_cell_formula_units_Z 8
_cell_length_a 11.01120(10)
_cell_length_b 23.51860(10)
_cell_length_c 12.26360(10)
_cell_measurement_reflns_used 8192
_cell_measurement_temperature 150(2)
_cell_volume 3175.88(4)
_computing_cell_refinement 'SAINT (Siemens, 1995)'
_computing_data_collection 'SMART (Siemens, 1995)'
_computing_data_reduction 'SAINT (Siemens, 1995)'
_computing_molecular_graphics 'SHELXTL (Sheldrick, 1994)'
_computing_publication_material 'SHELXTL (Sheldrick, 1994)'
_computing_structure_refinement 'SHELXTL (Sheldrick, 1994)'
_computing_structure_solution 'SHELXS-86 (Sheldrick, 1990)'
_diffrn_ambient_temperature 150(2)
_diffrn_measurement_device 'Siemens SMART CCD diffractometer'
_diffrn_measurement_method 'Sets of exposures each taken over 0.6\% \w rotation'
_diffrn_radiation_monochromator graphite
_diffrn_radiation_source 'fine-focus sealed tube'
_diffrn_radiation_type MoK\a
_diffrn_radiation_wavelength 0.71073
_diffrn_reflns_av_R_equivalents 0.0388
_diffrn_reflns_av_sigmaI/netI 0.0791
_diffrn_reflns_limit_h_max 20
_diffrn_reflns_limit_h_min -21
_diffrn_reflns_limit_k_max 45
_diffrn_reflns_limit_k_min -44
_diffrn_reflns_limit_l_max 15
_diffrn_reflns_limit_l_min -23
_diffrn_reflns_number 50343
_diffrn_reflns_theta_max 43.12
_diffrn_reflns_theta_min 1.85
_diffrn_standards_decay_% 0
_diffrn_standards_number 'not applicable to area detectors'
_exptl_absorpt_coefficient_mu 0.085
_exptl_absorpt_correction_T_max 0.979
_exptl_absorpt_correction_T_min 0.950
_exptl_absorpt_correction_type 'multiscan (SADABS; Sheldrick, 1996)'
_exptl_crystal_colour Colourless
_exptl_crystal_density_diffrn 1.156
_exptl_crystal_density_meas ?
_exptl_crystal_description Block
_exptl_crystal_F_000 1216
_exptl_crystal_size_max 0.60
_exptl_crystal_size_mid 0.50
_exptl_crystal_size_min 0.25
_refine_diff_density_max 0.541
_refine_diff_density_min -0.321
_refine_ls_abs_structure_details 'Flack H D (1983), Acta Cryst. A39, 876-881'
_refine_ls_abs_structure_Flack -0.2(5)
_refine_ls_extinction_method none
_refine_ls_goodness_of_fit_all 1.072
_refine_ls_goodness_of_fit_obs 1.088
_refine_ls_hydrogen_treatment mixed
_refine_ls_matrix_type full
_refine_ls_number_parameters 734
_refine_ls_number_reflns 38561
_refine_ls_number_restraints 1
_refine_ls_restrained_S_all 1.072
_refine_ls_restrained_S_obs 1.088
_refine_ls_R_factor_all 0.1004
_refine_ls_R_factor_obs 0.0645
_refine_ls_shift/esd_max 0.065
_refine_ls_shift/esd_mean 0.008
_refine_ls_structure_factor_coef Fsqd
_refine_ls_weighting_details 'w=1/[\s^2^(Fo^2^)+(0.0434P)^2^+0.3289P] where P=(Fo^2^+2Fc^2^)/3'
_refine_ls_weighting_scheme calc
_refine_ls_wR_factor_all 0.1441
_refine_ls_wR_factor_obs 0.1249
_reflns_number_observed 28178
_reflns_number_total 38561
_reflns_observed_criterion >2sigma(I)
_cod_data_source_file ha0173.cif
_cod_data_source_block lve
_cod_depositor_comments
;
The following automatic conversions were performed:
'_symmetry_cell_setting' value 'Monoclinic' changed to 'monoclinic'
according to '/home/saulius/struct/CIF-dictionaries/cif_core.dic'
dictionary named 'cif_core.dic' version 2.4.1 from 2010-06-29.

Automatic conversion script
Id: cif_fix_enum 1527 2010-12-29 10:47:43Z saulius 

The following automatic conversions were performed:

'_symmetry_cell_setting' value 'Monoclinic' changed to 'monoclinic'
according to /home/saulius/struct/CIF-dictionaries/cif_core.dic
dictionary named 'cif_core.dic' version 2.4.1 from 2010-06-29.

Automatic conversion script
Id: cif_fix_values 1715 2011-07-08 13:25:40Z adriana 

The following automatic conversions were performed:

'_refine_ls_weighting_scheme' value 'calc
w=1/[\s^2^(Fo^2^)+(0.0434P)^2^+0.3289P] where P=(Fo^2^+2Fc^2^)/3' was
changed to 'calc'. New tag '_refine_ls_weighting_details' was
created. The value of the new tag was set to
'w=1/[\s^2^(Fo^2^)+(0.0434P)^2^+0.3289P] where P=(Fo^2^+2Fc^2^)/3'.

Automatic conversion script
Id: cif_fix_values 3143 2015-03-26 13:38:13Z robertas 
;
_cod_original_sg_symbol_H-M 'P 21'
_cod_database_code 2002992
_cod_database_fobs_code 2002992

loop_
_symmetry_equiv_pos_as_xyz
'x, y, z'
'-x, y+1/2, -z'

loop_
_atom_site_aniso_label
_atom_site_aniso_U_11
_atom_site_aniso_U_22
_atom_site_aniso_U_33
_atom_site_aniso_U_12
_atom_site_aniso_U_13
_atom_site_aniso_U_23
O1A 0.0183(6) 0.0293(7) 0.0258(7) 0.0061(6) -0.0080(5) -0.0055(6)
O2A 0.0175(6) 0.0331(8) 0.0361(8) -0.0005(6) -0.0057(6) 0.0196(7)
O3A 0.0122(4) 0.0319(7) 0.0232(6) -0.0020(4) -0.0023(4) 0.0105(6)
N1A 0.0169(6) 0.0180(6) 0.0168(6) 0.0000(5) 0.0009(5) 0.0020(6)
N2A 0.0115(6) 0.0205(7) 0.0173(7) 0.0030(6) -0.0013(5) 0.0015(6)
C1A 0.0119(6) 0.0168(7) 0.0141(7) 0.0005(6) 0.0008(5) 0.0015(6)
C2A 0.0171(8) 0.0154(7) 0.0212(8) -0.0003(6) 0.0024(6) 0.0047(7)
C3A 0.0292(11) 0.0188(9) 0.0268(10) 0.0051(8) 0.0073(8) 0.0044(8)
C4A 0.0237(11) 0.0338(14) 0.079(3) 0.0083(10) -0.0093(14) 0.008(2)
C5A 0.049(2) 0.0145(10) 0.056(2) -0.0006(10) -0.0052(15) 0.0079(11)
C6A 0.0130(6) 0.0148(7) 0.0183(7) 0.0003(6) 0.0008(6) 0.0031(6)
C7A 0.0167(8) 0.0156(7) 0.0160(8) 0.0026(6) 0.0004(6) 0.0025(6)
C8A 0.0212(9) 0.0166(9) 0.0252(11) 0.0002(7) 0.0027(8) 0.0022(8)
C9A 0.047(2) 0.0193(9) 0.0375(14) -0.0071(10) 0.0112(12) 0.0016(9)
C10A 0.0306(13) 0.0281(13) 0.0299(13) 0.0035(10) 0.0017(10) -0.0070(10)
C11A 0.0111(6) 0.0190(8) 0.0185(8) 0.0022(5) -0.0019(6) 0.0049(7)
O1B 0.0287(7) 0.0382(9) 0.0268(8) 0.0160(7) -0.0128(6) -0.0103(7)
O2B 0.0187(6) 0.0309(8) 0.0300(8) -0.0005(6) 0.0005(6) 0.0200(7)
O3B 0.0145(6) 0.0572(11) 0.0494(10) -0.0062(6) -0.0090(6) 0.0267(10)
N1B 0.0170(6) 0.0171(6) 0.0195(7) 0.0022(5) 0.0017(5) 0.0026(6)
N2B 0.0135(7) 0.0177(7) 0.0152(6) 0.0019(5) -0.0025(5) 0.0024(5)
C1B 0.0139(6) 0.0148(6) 0.0165(7) 0.0014(6) 0.0003(6) 0.0021(6)
C2B 0.0177(8) 0.0161(8) 0.0188(8) -0.0014(6) 0.0013(6) 0.0058(7)
C3B 0.0239(10) 0.0182(8) 0.0217(9) 0.0015(7) 0.0022(7) 0.0043(7)
C4B 0.0206(9) 0.0307(11) 0.0308(11) 0.0039(8) -0.0017(8) 0.0078(10)
C5B 0.050(2) 0.0155(10) 0.0406(14) -0.0029(10) -0.0047(13) 0.0033(10)
C6B 0.0125(6) 0.0178(7) 0.0183(7) 0.0019(6) -0.0024(6) 0.0014(6)
C7B 0.0120(7) 0.0147(7) 0.0160(8) 0.0018(6) 0.0005(6) 0.0032(6)
C8B 0.0215(9) 0.0173(9) 0.0206(10) 0.0005(7) 0.0017(7) 0.0002(8)
C9B 0.0383(13) 0.0223(10) 0.0341(12) -0.0106(10) 0.0080(11) 0.0005(9)
C10B 0.0316(13) 0.0252(12) 0.0373(15) 0.0021(10) 0.0053(11) -0.0075(11)
C11B 0.0118(6) 0.0198(8) 0.0190(8) 0.0012(5) -0.0002(6) 0.0027(7)
O1E 0.0301(9) 0.0289(9) 0.0404(11) 0.0003(7) -0.0071(8) 0.0082(8)
C1E 0.0374(13) 0.0283(12) 0.061(2) 0.0008(10) -0.0083(13) -0.0017(12)
C2E 0.059(2) 0.0288(15) 0.125(4) -0.0128(14) -0.031(2) 0.001(2)
O1F 0.0201(7) 0.0253(8) 0.0340(9) -0.0004(6) -0.0034(6) 0.0061(7)
C1F 0.0269(10) 0.0401(14) 0.0365(13) 0.0009(9) -0.0006(9) 0.0028(11)
C2F 0.052(2) 0.0246(12) 0.053(2) -0.0087(11) -0.0056(14) 0.0104(12)
O1C 0.0179(5) 0.0275(7) 0.0245(7) 0.0063(5) 0.0070(5) 0.0132(6)
O2C 0.0175(6) 0.0311(8) 0.0349(8) -0.0012(6) 0.0057(6) -0.0107(7)
O3C 0.0125(5) 0.0323(7) 0.0234(6) -0.0014(4) 0.0019(4) -0.0014(6)
N1C 0.0182(6) 0.0200(6) 0.0155(6) 0.0011(5) -0.0013(5) 0.0081(6)
N2C 0.0123(6) 0.0196(7) 0.0163(6) 0.0023(6) 0.0011(5) 0.0092(5)
C1C 0.0142(6) 0.0154(7) 0.0146(7) 0.0006(6) -0.0011(6) 0.0051(6)
C2C 0.0176(9) 0.0180(8) 0.0206(8) -0.0001(7) -0.0033(7) 0.0047(7)
C3C 0.0267(11) 0.0159(8) 0.0235(9) 0.0051(7) -0.0056(8) 0.0031(7)
C4C 0.0252(11) 0.0308(14) 0.080(3) 0.0076(9) 0.0140(15) 0.006(2)
C5C 0.053(2) 0.0197(12) 0.053(2) 0.0011(11) 0.003(2) -0.0003(12)
C6C 0.0127(6) 0.0149(6) 0.0151(7) 0.0008(6) -0.0011(6) 0.0059(6)
C7C 0.0101(6) 0.0170(7) 0.0150(7) 0.0021(5) -0.0007(5) 0.0065(6)
C8C 0.0213(9) 0.0153(8) 0.0181(9) 0.0005(7) 0.0000(7) 0.0073(7)
C9C 0.045(2) 0.0193(9) 0.0344(12) -0.0056(10) -0.0110(12) 0.0043(9)
C10C 0.0341(14) 0.0243(12) 0.0312(13) 0.0018(10) -0.0082(10) 0.0166(10)
C11C 0.0145(6) 0.0166(8) 0.0189(9) -0.0006(5) -0.0004(6) 0.0058(7)
O1D 0.0281(7) 0.0359(9) 0.0302(8) 0.0157(7) 0.0162(7) 0.0193(7)
O2D 0.0162(6) 0.0312(8) 0.0306(8) 0.0002(5) 0.0003(6) -0.0085(7)
O3D 0.0132(5) 0.0546(11) 0.0460(10) -0.0033(6) 0.0076(6) -0.0172(9)
N1D 0.0176(6) 0.0178(6) 0.0170(6) 0.0016(5) -0.0001(5) 0.0050(5)
N2D 0.0119(6) 0.0178(7) 0.0160(6) 0.0032(5) 0.0026(5) 0.0072(5)
C1D 0.0129(6) 0.0148(6) 0.0164(7) 0.0012(6) 0.0010(6) 0.0059(6)
C2D 0.0150(8) 0.0177(8) 0.0235(9) 0.0004(6) 0.0004(6) 0.0050(7)
C3D 0.0246(10) 0.0132(8) 0.0232(9) 0.0044(7) -0.0030(7) 0.0034(7)
C4D 0.0230(9) 0.0253(11) 0.0318(11) 0.0042(8) 0.0020(8) -0.0005(9)
C5D 0.044(2) 0.0187(11) 0.045(2) -0.0011(10) -0.0003(13) 0.0027(11)
C6D 0.0151(7) 0.0155(7) 0.0173(7) 0.0012(6) 0.0027(6) 0.0062(6)
C7D 0.0153(7) 0.0153(8) 0.0150(8) 0.0025(6) 0.0018(6) 0.0045(6)
C8D 0.0195(9) 0.0167(9) 0.0177(9) 0.0005(7) 0.0018(7) 0.0075(7)
C9D 0.0328(12) 0.0206(9) 0.0341(12) -0.0084(9) -0.0030(10) 0.0058(9)
C10D 0.0339(14) 0.0217(11) 0.0356(14) 0.0030(10) -0.0093(11) 0.0140(10)
C11D 0.0129(6) 0.0179(8) 0.0196(8) 0.0012(5) 0.0024(6) 0.0062(7)
O1G 0.0317(9) 0.0249(9) 0.0538(13) -0.0002(7) 0.0129(9) 0.0018(9)
C1G 0.0374(14) 0.047(2) 0.053(2) -0.0031(12) 0.0042(13) 0.0169(15)
C2G 0.068(2) 0.034(2) 0.128(4) -0.015(2) 0.048(3) -0.008(2)
O1H 0.0220(7) 0.0276(9) 0.0329(9) 0.0013(6) 0.0036(6) -0.0016(7)
C1H 0.0245(9) 0.0283(11) 0.0362(12) 0.0038(8) -0.0001(8) 0.0044(10)
C2H 0.0413(15) 0.0296(14) 0.059(2) -0.0041(11) 0.0046(13) 0.0069(13)

loop_
_atom_site_label
_atom_site_fract_x
_atom_site_fract_y
_atom_site_fract_z
_atom_site_U_iso_or_equiv
_atom_site_thermal_displace_type
_atom_site_calc_flag
_atom_site_refinement_flags
_atom_site_occupancy
_atom_site_disorder_group
_atom_site_type_symbol
O1A 0.09900(14) 0.94651(7) 0.14833(14) 0.0245(3) Uani d . 1 . O
O2A 0.06421(14) 0.95806(8) -0.20245(14) 0.0289(3) Uani d . 1 . O
O3A 0.24732(11) 0.93667(7) -0.13667(12) 0.0224(3) Uani d . 1 . O
N1A -0.09194(14) 0.99961(7) 0.24707(12) 0.0172(2) Uani d . 1 . N
H1A -0.1436(14) 1.0265(6) 0.2666(4) 0.024(4) Uiso calc R 1 . H
H2A -0.0181(13) 1.0088(7) 0.2691(4) 0.024(4) Uiso calc R 1 . H
H3A -0.1136(15) 0.9670(6) 0.2773(5) 0.024(4) Uiso calc R 1 . H
N2A -0.0180(2) 0.92152(9) 0.0031(2) 0.0164(3) Uani d . 1 . N
H4A -0.076(2) 0.92140(9) -0.0162(8) 0.020 Uiso calc R 1 . H
C1A -0.0927(2) 0.99360(8) 0.1263(2) 0.0143(3) Uani d . 1 . C
H11A -0.1744(2) 0.98034(8) 0.1012(2) 0.017 Uiso calc R 1 . H
C2A -0.0622(2) 1.05117(11) 0.0738(2) 0.0179(4) Uani d . 1 . C
H21A 0.0106(2) 1.06696(11) 0.1102(2) 0.021 Uiso calc R 1 . H
H22A -0.0411(2) 1.04470(11) -0.0037(2) 0.021 Uiso calc R 1 . H
C3A -0.1641(3) 1.09540(13) 0.0793(2) 0.0250(5) Uani d . 1 . C
H31A -0.1968(3) 1.09577(13) 0.1554(2) 0.030 Uiso calc R 1 . H
C4A -0.2676(3) 1.0818(2) 0.0027(3) 0.0456(9) Uani d . 1 . C
H41A -0.2969(16) 1.0432(5) 0.0169(15) 0.068 Uiso calc R 1 . H
H42A -0.2391(7) 1.0845(11) -0.0729(3) 0.068 Uiso calc R 1 . H
H43A -0.3339(10) 1.1090(7) 0.0143(16) 0.068 Uiso calc R 1 . H
C5A -0.1122(4) 1.15480(15) 0.0544(3) 0.0398(8) Uani d . 1 . C
H51A -0.0432(13) 1.1624(4) 0.1027(13) 0.060 Uiso calc R 1 . H
H52A -0.1752(7) 1.1836(2) 0.0662(18) 0.060 Uiso calc R 1 . H
H53A -0.0851(19) 1.1562(3) -0.0217(6) 0.060 Uiso calc R 1 . H
C6A 0.0043(2) 0.95045(8) 0.0942(2) 0.0154(3) Uani d . 1 . C
C7A 0.0732(2) 0.89021(10) -0.0578(2) 0.0161(4) Uani d . 1 . C
H71A 0.1362(2) 0.87557(10) -0.0062(2) 0.019 Uiso calc R 1 . H
C8A 0.0137(3) 0.83991(12) -0.1171(2) 0.0210(5) Uani d . 1 . C
H81A -0.0554(3) 0.85534(12) -0.1609(2) 0.025 Uiso calc R 1 . H
C9A -0.0386(3) 0.79698(12) -0.0367(3) 0.0346(6) Uani d . 1 . C
H91A -0.0967(15) 0.8161(2) 0.0115(12) 0.052 Uiso calc R 1 . H
H92A 0.0273(4) 0.7806(7) 0.0069(13) 0.052 Uiso calc R 1 . H
H93A -0.0800(18) 0.7666(5) -0.0769(3) 0.052 Uiso calc R 1 . H
C10A 0.1018(3) 0.8117(2) -0.1964(3) 0.0295(6) Uani d . 1 . C
H04A 0.1349(15) 0.8405(2) -0.2461(11) 0.044 Uiso calc R 1 . H
H05A 0.0588(6) 0.7826(6) -0.2386(12) 0.044 Uiso calc R 1 . H
H06A 0.1683(11) 0.7940(8) -0.1556(3) 0.044 Uiso calc R 1 . H
C11A 0.1331(2) 0.93193(9) -0.1391(2) 0.0162(3) Uani d . 1 . C
O1B 0.5474(2) 0.93906(8) 0.16286(14) 0.0312(4) Uani d . 1 . O
O2B 0.60970(14) 0.95462(8) -0.18257(14) 0.0265(3) Uani d . 1 . O
O3B 0.75266(13) 0.91765(9) -0.0772(2) 0.0404(4) Uani d . 1 . O
N1B 0.35106(14) 0.99688(7) 0.23991(13) 0.0179(3) Uani d . 1 . N
H1B 0.2876(16) 1.0172(7) 0.2539(3) 0.029(4) Uiso calc R 1 . H
H2B 0.4140(13) 1.0122(8) 0.2698(6) 0.029(4) Uiso calc R 1 . H
H3B 0.3410(16) 0.9630(6) 0.2656(5) 0.029(4) Uiso calc R 1 . H
N2B 0.4549(2) 0.92255(9) -0.0001(2) 0.0154(3) Uani d . 1 . N
H4B 0.398(2) 0.9266(2) -0.0322(12) 0.019 Uiso calc R 1 . H
C1B 0.3693(2) 0.99374(8) 0.1195(2) 0.0151(3) Uani d . 1 . C
H1CB 0.2914(2) 0.98328(8) 0.0827(2) 0.018 Uiso calc R 1 . H
C2B 0.4137(2) 1.05192(11) 0.0782(2) 0.0175(4) Uani d . 1 . C
H21B 0.4773(2) 1.06625(11) 0.1282(2) 0.021 Uiso calc R 1 . H
H22B 0.4510(2) 1.04697(11) 0.0054(2) 0.021 Uiso calc R 1 . H
C3B 0.3118(2) 1.09652(12) 0.0701(2) 0.0213(4) Uani d . 1 . C
H31B 0.2591(2) 1.09317(12) 0.1362(2) 0.026 Uiso calc R 1 . H
C4B 0.2333(3) 1.08738(14) -0.0306(2) 0.0274(5) Uani d . 1 . C
H41B 0.1633(10) 1.1131(6) -0.0281(8) 0.041 Uiso calc R 1 . H
H42B 0.2049(15) 1.0479(3) -0.0324(9) 0.041 Uiso calc R 1 . H
H43B 0.2813(6) 1.0953(8) -0.0962(2) 0.041 Uiso calc R 1 . H
C5B 0.3688(4) 1.15653(14) 0.0687(3) 0.0354(7) Uani d . 1 . C
H51B 0.4187(17) 1.1618(4) 0.1341(10) 0.053 Uiso calc R 1 . H
H52B 0.3042(4) 1.18518(14) 0.0674(19) 0.053 Uiso calc R 1 . H
H53B 0.4198(17) 1.1607(4) 0.0037(10) 0.053 Uiso calc R 1 . H
C6B 0.4658(2) 0.94861(8) 0.0965(2) 0.0162(3) Uani d . 1 . C
C7B 0.5503(2) 0.88668(10) -0.0444(2) 0.0142(3) Uani d . 1 . C
H71B 0.5927(2) 0.86820(10) 0.0184(2) 0.017 Uiso calc R 1 . H
C8B 0.4974(3) 0.83940(12) -0.1157(2) 0.0198(4) Uani d . 1 . C
H81B 0.4410(3) 0.85731(12) -0.1696(2) 0.024 Uiso calc R 1 . H
C9B 0.4241(3) 0.79782(13) -0.0469(3) 0.0316(6) Uani d . 1 . C
H91B 0.3934(16) 0.7671(5) -0.0934(4) 0.047 Uiso calc R 1 . H
H92B 0.3557(11) 0.8178(2) -0.0132(14) 0.047 Uiso calc R 1 . H
H93B 0.4761(6) 0.7818(7) 0.0102(11) 0.047 Uiso calc R 1 . H
C10B 0.5969(4) 0.8084(2) -0.1794(3) 0.0314(7) Uani d . 1 . C
H04B 0.6407(13) 0.8357(2) -0.2253(13) 0.047 Uiso calc R 1 . H
H05B 0.5601(4) 0.7790(6) -0.2254(13) 0.047 Uiso calc R 1 . H
H06B 0.6537(11) 0.7906(8) -0.1281(3) 0.047 Uiso calc R 1 . H
C11B 0.6446(2) 0.92283(9) -0.1059(2) 0.0169(3) Uani d . 1 . C
O1E 0.2411(2) 0.89284(9) 0.3009(2) 0.0331(5) Uani d . 1 . O
H1E 0.178(3) 0.9052(17) 0.271(3) 0.050 Uiso d . 1 . H
C1E 0.2673(3) 0.83947(12) 0.2513(3) 0.0421(7) Uani d . 1 . C
H11E 0.3366(3) 0.82159(12) 0.2897(3) 0.051 Uiso calc R 1 . H
H12E 0.2916(3) 0.84578(12) 0.1746(3) 0.051 Uiso calc R 1 . H
C2E 0.1608(5) 0.7999(2) 0.2544(5) 0.071(2) Uani d . 1 . C
H21E 0.1831(11) 0.7636(5) 0.221(3) 0.107 Uiso calc R 1 . H
H22E 0.0928(11) 0.8169(7) 0.214(2) 0.107 Uiso calc R 1 . H
H23E 0.137(2) 0.7934(12) 0.3303(5) 0.107 Uiso calc R 1 . H
O1F 0.7564(2) 0.90558(9) 0.2837(2) 0.0265(4) Uani d . 1 . O
H1F 0.692(3) 0.9185(15) 0.272(3) 0.040 Uiso d . 1 . H
C1F 0.7733(3) 0.85523(13) 0.2178(3) 0.0345(6) Uani d . 1 . C
H11F 0.8548(3) 0.83914(13) 0.2326(3) 0.041 Uiso calc R 1 . H
H12F 0.7701(3) 0.86593(13) 0.1398(3) 0.041 Uiso calc R 1 . H
C2F 0.6784(4) 0.81042(14) 0.2399(3) 0.0434(8) Uani d . 1 . C
H21F 0.6971(14) 0.7762(4) 0.1976(17) 0.065 Uiso calc R 1 . H
H22F 0.5983(5) 0.8249(4) 0.219(2) 0.065 Uiso calc R 1 . H
H23F 0.6783(17) 0.8011(8) 0.3178(5) 0.065 Uiso calc R 1 . H
O1C 0.65086(13) 0.05474(7) 0.64944(13) 0.0233(3) Uani d . 1 . O
O2C 0.68550(14) 0.04208(8) 0.29870(15) 0.0278(3) Uani d . 1 . O
O3C 0.50198(11) 0.06346(7) 0.36361(12) 0.0227(3) Uani d . 1 . O
N1C 0.84058(14) 0.00070(7) 0.74804(12) 0.0179(3) Uani d . 1 . N
H1C 0.8986(18) -0.0245(8) 0.7690(5) 0.045(5) Uiso calc R 1 . H
H2C 0.7666(16) -0.0120(9) 0.7699(5) 0.045(5) Uiso calc R 1 . H
H3C 0.8556(19) 0.0351(7) 0.7790(7) 0.045(5) Uiso calc R 1 . H
N2C 0.7678(2) 0.07867(9) 0.5040(2) 0.0161(3) Uani d . 1 . N
H4C 0.843(2) 0.07862(9) 0.4787(8) 0.019 Uiso calc R 1 . H
C1C 0.8421(2) 0.00651(8) 0.6268(2) 0.0147(3) Uani d . 1 . C
H11C 0.9238(2) 0.01953(8) 0.6016(2) 0.018 Uiso calc R 1 . H
C2C 0.8095(2) -0.05070(11) 0.5736(2) 0.0187(4) Uani d . 1 . C
H21C 0.7905(2) -0.04394(11) 0.4957(2) 0.022 Uiso calc R 1 . H
H22C 0.7351(2) -0.06562(11) 0.6087(2) 0.022 Uiso calc R 1 . H
C3C 0.9096(2) -0.09655(11) 0.5808(2) 0.0221(5) Uani d . 1 . C
H31C 0.9400(2) -0.09821(11) 0.6575(2) 0.026 Uiso calc R 1 . H
C4C 1.0152(3) -0.08204(15) 0.5059(3) 0.0455(9) Uani d . 1 . C
H41C 1.0468(16) -0.0443(5) 0.5246(15) 0.068 Uiso calc R 1 . H
H42C 0.9873(6) -0.0820(11) 0.4300(4) 0.068 Uiso calc R 1 . H
H43C 1.0796(11) -0.1104(7) 0.5148(17) 0.068 Uiso calc R 1 . H
C5C 0.8574(4) -0.1540(2) 0.5509(3) 0.0416(8) Uani d . 1 . C
H51C 0.7963(16) -0.1651(5) 0.6050(11) 0.062 Uiso calc R 1 . H
H52C 0.9226(5) -0.1824(2) 0.5496(19) 0.062 Uiso calc R 1 . H
H53C 0.8195(19) -0.1518(3) 0.4787(9) 0.062 Uiso calc R 1 . H
C6C 0.7449(2) 0.05019(8) 0.59555(15) 0.0142(3) Uani d . 1 . C
C7C 0.6754(2) 0.11008(10) 0.4427(2) 0.0141(3) Uani d . 1 . C
H71C 0.6122(2) 0.12501(10) 0.4938(2) 0.017 Uiso calc R 1 . H
C8C 0.7366(3) 0.16011(12) 0.3817(2) 0.0182(4) Uani d . 1 . C
H81C 0.8059(3) 0.14473(12) 0.3381(2) 0.022 Uiso calc R 1 . H
C9C 0.7866(3) 0.20363(12) 0.4632(3) 0.0329(6) Uani d . 1 . C
H91C 0.8303(17) 0.2335(5) 0.4236(3) 0.049 Uiso calc R 1 . H
H92C 0.8422(15) 0.1846(2) 0.5138(11) 0.049 Uiso calc R 1 . H
H93C 0.7193(3) 0.2206(7) 0.5041(12) 0.049 Uiso calc R 1 . H
C10C 0.6476(3) 0.18839(15) 0.3040(3) 0.0298(6) Uani d . 1 . C
H04C 0.6291(15) 0.1624(4) 0.2438(9) 0.045 Uiso calc R 1 . H
H05C 0.6837(8) 0.2233(5) 0.2749(14) 0.045 Uiso calc R 1 . H
H06C 0.5726(8) 0.1977(8) 0.3432(5) 0.045 Uiso calc R 1 . H
C11C 0.6167(2) 0.06821(9) 0.3613(2) 0.0167(3) Uani d . 1 . C
O1D 0.1999(2) 0.05945(8) 0.65968(14) 0.0314(4) Uani d . 1 . O
O2D 0.13878(13) 0.04529(8) 0.31782(14) 0.0260(3) Uani d . 1 . O
O3D -0.00423(13) 0.08325(9) 0.4221(2) 0.0379(4) Uani d . 1 . O
N1D 0.39797(14) 0.00299(7) 0.73896(12) 0.0174(2) Uani d . 1 . N
H1D 0.4656(15) -0.0182(7) 0.7539(3) 0.024(4) Uiso calc R 1 . H
H2D 0.3317(12) -0.0135(7) 0.7709(6) 0.024(4) Uiso calc R 1 . H
H3D 0.4079(15) 0.0389(6) 0.7659(5) 0.024(4) Uiso calc R 1 . H
N2D 0.2948(2) 0.07719(9) 0.4985(2) 0.0153(3) Uani d . 1 . N
H4D 0.3614(19) 0.0726(2) 0.4610(11) 0.018 Uiso calc R 1 . H
C1D 0.3794(2) 0.00576(8) 0.6180(2) 0.0147(3) Uani d . 1 . C
H11D 0.4573(2) 0.01643(8) 0.5813(2) 0.018 Uiso calc R 1 . H
C2D 0.3363(2) -0.05240(11) 0.5763(2) 0.0187(4) Uani d . 1 . C
H21D 0.3010(2) -0.04746(11) 0.5026(2) 0.022 Uiso calc R 1 . H
H22D 0.2709(2) -0.06638(11) 0.6248(2) 0.022 Uiso calc R 1 . H
C3D 0.4366(2) -0.09766(11) 0.5705(2) 0.0203(4) Uani d . 1 . C
H31D 0.4895(2) -0.09388(11) 0.6364(2) 0.024 Uiso calc R 1 . H
C4D 0.5148(3) -0.08852(13) 0.4685(2) 0.0267(5) Uani d . 1 . C
H41D 0.5428(15) -0.0490(2) 0.4661(9) 0.040 Uiso calc R 1 . H
H42D 0.4665(6) -0.0967(8) 0.4032(2) 0.040 Uiso calc R 1 . H
H43D 0.5852(10) -0.1140(6) 0.4709(8) 0.040 Uiso calc R 1 . H
C5D 0.3818(4) -0.15675(15) 0.5696(3) 0.0359(7) Uani d . 1 . C
H51D 0.3410(18) -0.1639(4) 0.6392(8) 0.054 Uiso calc R 1 . H
H52D 0.4463(4) -0.1849(2) 0.5589(19) 0.054 Uiso calc R 1 . H
H53D 0.3228(16) -0.1596(3) 0.5100(12) 0.054 Uiso calc R 1 . H
C6D 0.2828(2) 0.05080(8) 0.5949(2) 0.0160(3) Uani d . 1 . C
C7D 0.1979(2) 0.11364(10) 0.4547(2) 0.0152(4) Uani d . 1 . C
H71D 0.1561(2) 0.13255(10) 0.5174(2) 0.018 Uiso calc R 1 . H
C8D 0.2520(3) 0.16030(12) 0.3810(2) 0.0180(4) Uani d . 1 . C
H81D 0.3065(3) 0.14196(12) 0.3261(2) 0.022 Uiso calc R 1 . H
C9D 0.3275(2) 0.20190(12) 0.4498(2) 0.0292(5) Uani d . 1 . C
H91D 0.3925(11) 0.1811(2) 0.4871(13) 0.044 Uiso calc R 1 . H
H92D 0.2751(4) 0.2202(6) 0.5040(11) 0.044 Uiso calc R 1 . H
H93D 0.3632(15) 0.2309(5) 0.4023(3) 0.044 Uiso calc R 1 . H
C10D 0.1511(3) 0.19223(15) 0.3205(3) 0.0304(7) Uani d . 1 . C
H04D 0.1146(14) 0.1671(3) 0.2658(13) 0.046 Uiso calc R 1 . H
H05D 0.1854(5) 0.2257(5) 0.2843(15) 0.046 Uiso calc R 1 . H
H06D 0.0888(11) 0.2043(8) 0.3726(4) 0.046 Uiso calc R 1 . H
C11D 0.1038(2) 0.07731(9) 0.3937(2) 0.0168(3) Uani d . 1 . C
O1G 0.5025(2) 0.10857(9) 0.7971(2) 0.0368(5) Uani d . 1 . O
H1G 0.558(4) 0.0984(16) 0.738(3) 0.055 Uiso d . 1 . H
C1G 0.4704(3) 0.1593(2) 0.7467(3) 0.0456(8) Uani d . 1 . C
H11G 0.3992(3) 0.1756(2) 0.7847(3) 0.055 Uiso calc R 1 . H
H12G 0.4462(3) 0.1513(2) 0.6705(3) 0.055 Uiso calc R 1 . H
C2G 0.5711(5) 0.2020(2) 0.7466(5) 0.077(2) Uani d . 1 . C
H21G 0.5471(15) 0.2350(7) 0.703(3) 0.115 Uiso calc R 1 . H
H22G 0.6443(11) 0.1849(5) 0.715(3) 0.115 Uiso calc R 1 . H
H23G 0.588(2) 0.2141(12) 0.8215(6) 0.115 Uiso calc R 1 . H
O1H -0.0060(2) 0.09470(9) 0.7821(2) 0.0275(4) Uani d . 1 . O
H1H 0.047(3) 0.0838(15) 0.748(3) 0.041 Uiso d . 1 . H
C1H -0.0179(2) 0.14497(11) 0.7205(2) 0.0297(5) Uani d . 1 . C
H11H -0.0983(2) 0.16211(11) 0.7352(2) 0.036 Uiso calc R 1 . H
H12H -0.0140(2) 0.13547(11) 0.6420(2) 0.036 Uiso calc R 1 . H
C2H 0.0804(3) 0.18807(15) 0.7469(3) 0.0432(8) Uani d . 1 . C
H21H 0.0717(15) 0.2212(5) 0.6991(15) 0.065 Uiso calc R 1 . H
H22H 0.1604(4) 0.1708(4) 0.736(2) 0.065 Uiso calc R 1 . H
H23H 0.0727(15) 0.2001(8) 0.8231(7) 0.065 Uiso calc R 1 . H

loop_
_atom_type_symbol
_atom_type_description
_atom_type_scat_dispersion_real
_atom_type_scat_dispersion_imag
_atom_type_scat_source
C C 0.0033 0.0016 'International Tables Vol C Tables 4.2.6.8 and 6.1.1.4'
H H 0.0000 0.0000 'International Tables Vol C Tables 4.2.6.8 and 6.1.1.4'
N N 0.0061 0.0033 'International Tables Vol C Tables 4.2.6.8 and 6.1.1.4'
O O 0.0106 0.0060 'International Tables Vol C Tables 4.2.6.8 and 6.1.1.4'

loop_
_geom_angle_atom_site_label_1
_geom_angle_atom_site_label_2
_geom_angle_atom_site_label_3
_geom_angle
C1A N1A H1A 109.47(9)
C1A N1A H2A 109.47(9)
H1A N1A H2A 109.5
C1A N1A H3A 109.47(10)
H1A N1A H3A 109.5
H2A N1A H3A 109.5
C6A N2A C7A 124.3(2)
C6A N2A H4A 117.85(11)
C7A N2A H4A 117.85(12)
N1A C1A C6A 108.42(15)
N1A C1A C2A 109.4(2)
C6A C1A C2A 109.0(2)
N1A C1A H11A 110.01(9)
C6A C1A H11A 110.01(10)
C2A C1A H11A 110.01(11)
C3A C2A C1A 114.8(2)
C3A C2A H21A 108.6(2)
C1A C2A H21A 108.57(11)
C3A C2A H22A 108.6(2)
C1A C2A H22A 108.57(12)
H21A C2A H22A 107.5
C4A C3A C2A 112.4(3)
C4A C3A C5A 110.4(3)
C2A C3A C5A 109.6(3)
C4A C3A H31A 108.1(2)
C2A C3A H31A 108.1(2)
C5A C3A H31A 108.1(2)
C3A C4A H41A 109.5(2)
C3A C4A H42A 109.5(2)
H41A C4A H42A 109.5
C3A C4A H43A 109.5(2)
H41A C4A H43A 109.5
H42A C4A H43A 109.5
C3A C5A H51A 109.5(2)
C3A C5A H52A 109.5(2)
H51A C5A H52A 109.5
C3A C5A H53A 109.5(2)
H51A C5A H53A 109.5
H52A C5A H53A 109.5
O1A C6A N2A 124.5(2)
O1A C6A C1A 120.1(2)
N2A C6A C1A 115.3(2)
N2A C7A C8A 109.9(2)
N2A C7A C11A 107.7(2)
C8A C7A C11A 111.4(2)
N2A C7A H71A 109.27(12)
C8A C7A H71A 109.26(14)
C11A C7A H71A 109.26(11)
C10A C8A C9A 111.4(3)
C10A C8A C7A 111.5(2)
C9A C8A C7A 111.4(2)
C10A C8A H81A 107.4(2)
C9A C8A H81A 107.4(2)
C7A C8A H81A 107.43(14)
C8A C9A H91A 109.5(2)
C8A C9A H92A 109.5(2)
H91A C9A H92A 109.5
C8A C9A H93A 109.5(2)
H91A C9A H93A 109.5
H92A C9A H93A 109.5
C8A C10A H04A 109.5(2)
C8A C10A H05A 109.5(2)
H04A C10A H05A 109.5
C8A C10A H06A 109.5(2)
H04A C10A H06A 109.5
H05A C10A H06A 109.5
O2A C11A O3A 125.2(2)
O2A C11A C7A 117.1(2)
O3A C11A C7A 117.8(2)
C1B N1B H1B 109.47(9)
C1B N1B H2B 109.47(10)
H1B N1B H2B 109.5
C1B N1B H3B 109.47(10)
H1B N1B H3B 109.5
H2B N1B H3B 109.5
C6B N2B C7B 122.1(2)
C6B N2B H4B 118.95(11)
C7B N2B H4B 118.95(12)
N1B C1B C6B 108.08(15)
N1B C1B C2B 108.9(2)
C6B C1B C2B 109.7(2)
N1B C1B H1CB 110.05(9)
C6B C1B H1CB 110.05(10)
C2B C1B H1CB 110.05(11)
C3B C2B C1B 113.3(2)
C3B C2B H21B 108.91(14)
C1B C2B H21B 108.91(12)
C3B C2B H22B 108.90(14)
C1B C2B H22B 108.91(12)
H21B C2B H22B 107.7
C4B C3B C2B 111.7(2)
C4B C3B C5B 110.5(2)
C2B C3B C5B 109.1(2)
C4B C3B H31B 108.47(15)
C2B C3B H31B 108.47(14)
C5B C3B H31B 108.5(2)
C3B C4B H41B 109.5(2)
C3B C4B H42B 109.5(2)
H41B C4B H42B 109.5
C3B C4B H43B 109.47(15)
H41B C4B H43B 109.5
H42B C4B H43B 109.5
C3B C5B H51B 109.5(2)
C3B C5B H52B 109.5(2)
H51B C5B H52B 109.5
C3B C5B H53B 109.5(2)
H51B C5B H53B 109.5
H52B C5B H53B 109.5
O1B C6B N2B 124.5(2)
O1B C6B C1B 120.8(2)
N2B C6B C1B 114.7(2)
N2B C7B C8B 111.1(2)
N2B C7B C11B 110.5(2)
C8B C7B C11B 112.2(2)
N2B C7B H71B 107.60(12)
C8B C7B H71B 107.60(13)
C11B C7B H71B 107.60(10)
C9B C8B C10B 110.9(3)
C9B C8B C7B 110.6(2)
C10B C8B C7B 111.4(2)
C9B C8B H81B 107.9(2)
C10B C8B H81B 107.9(2)
C7B C8B H81B 107.94(14)
C8B C9B H91B 109.5(2)
C8B C9B H92B 109.5(2)
H91B C9B H92B 109.5
C8B C9B H93B 109.5(2)
H91B C9B H93B 109.5
H92B C9B H93B 109.5
C8B C10B H04B 109.5(2)
C8B C10B H05B 109.5(2)
H04B C10B H05B 109.5
C8B C10B H06B 109.5(2)
H04B C10B H06B 109.5
H05B C10B H06B 109.5
O3B C11B O2B 124.0(2)
O3B C11B C7B 116.8(2)
O2B C11B C7B 119.2(2)
C1E O1E H1E 107(3)
O1E C1E C2E 112.2(3)
O1E C1E H11E 109.2(2)
C2E C1E H11E 109.2(2)
O1E C1E H12E 109.2(2)
C2E C1E H12E 109.2(3)
H11E C1E H12E 107.9
C1E C2E H21E 109.5(3)
C1E C2E H22E 109.5(2)
H21E C2E H22E 109.5
C1E C2E H23E 109.5(3)
H21E C2E H23E 109.5
H22E C2E H23E 109.5
C1F O1F H1F 109(2)
O1F C1F C2F 112.5(3)
O1F C1F H11F 109.10(14)
C2F C1F H11F 109.1(2)
O1F C1F H12F 109.10(14)
C2F C1F H12F 109.1(2)
H11F C1F H12F 107.8
C1F C2F H21F 109.5(2)
C1F C2F H22F 109.5(2)
H21F C2F H22F 109.5
C1F C2F H23F 109.5(2)
H21F C2F H23F 109.5
H22F C2F H23F 109.5
C1C N1C H1C 109.47(10)
C1C N1C H2C 109.47(9)
H1C N1C H2C 109.5
C1C N1C H3C 109.47(10)
H1C N1C H3C 109.5
H2C N1C H3C 109.5
C6C N2C C7C 123.6(2)
C6C N2C H4C 118.18(11)
C7C N2C H4C 118.18(11)
N1C C1C C6C 107.63(15)
N1C C1C C2C 109.9(2)
C6C C1C C2C 108.5(2)
N1C C1C H11C 110.25(9)
C6C C1C H11C 110.25(9)
C2C C1C H11C 110.25(11)
C1C C2C C3C 114.9(2)
C1C C2C H21C 108.55(11)
C3C C2C H21C 108.55(14)
C1C C2C H22C 108.55(12)
C3C C2C H22C 108.55(14)
H21C C2C H22C 107.5
C5C C3C C4C 110.2(3)
C5C C3C C2C 109.8(2)
C4C C3C C2C 110.8(2)
C5C C3C H31C 108.7(2)
C4C C3C H31C 108.7(2)
C2C C3C H31C 108.69(14)
C3C C4C H41C 109.5(2)
C3C C4C H42C 109.5(2)
H41C C4C H42C 109.5
C3C C4C H43C 109.5(2)
H41C C4C H43C 109.5
H42C C4C H43C 109.5
C3C C5C H51C 109.5(2)
C3C C5C H52C 109.5(2)
H51C C5C H52C 109.5
C3C C5C H53C 109.5(2)
H51C C5C H53C 109.5
H52C C5C H53C 109.5
O1C C6C N2C 124.6(2)
O1C C6C C1C 120.7(2)
N2C C6C C1C 114.5(2)
N2C C7C C11C 107.5(2)
N2C C7C C8C 109.2(2)
C11C C7C C8C 110.8(2)
N2C C7C H71C 109.78(12)
C11C C7C H71C 109.78(11)
C8C C7C H71C 109.78(14)
C10C C8C C9C 110.4(3)
C10C C8C C7C 110.8(2)
C9C C8C C7C 110.4(2)
C10C C8C H81C 108.4(2)
C9C C8C H81C 108.4(2)
C7C C8C H81C 108.38(13)
C8C C9C H91C 109.5(2)
C8C C9C H92C 109.47(15)
H91C C9C H92C 109.5
C8C C9C H93C 109.5(2)
H91C C9C H93C 109.5
H92C C9C H93C 109.5
C8C C10C H04C 109.5(2)
C8C C10C H05C 109.5(2)
H04C C10C H05C 109.5
C8C C10C H06C 109.5(2)
H04C C10C H06C 109.5
H05C C10C H06C 109.5
O2C C11C O3C 125.3(2)
O2C C11C C7C 117.4(2)
O3C C11C C7C 117.3(2)
C1D N1D H1D 109.47(9)
C1D N1D H2D 109.47(9)
H1D N1D H2D 109.5
C1D N1D H3D 109.47(10)
H1D N1D H3D 109.5
H2D N1D H3D 109.5
C6D N2D C7D 121.3(2)
C6D N2D H4D 119.33(11)
C7D N2D H4D 119.33(11)
N1D C1D C6D 108.0(2)
N1D C1D C2D 109.5(2)
C6D C1D C2D 109.9(2)
N1D C1D H11D 109.82(9)
C6D C1D H11D 109.82(10)
C2D C1D H11D 109.82(11)
C1D C2D C3D 114.2(2)
C1D C2D H21D 108.70(12)
C3D C2D H21D 108.71(15)
C1D C2D H22D 108.70(12)
C3D C2D H22D 108.70(14)
H21D C2D H22D 107.6
C5D C3D C4D 110.3(3)
C5D C3D C2D 110.4(2)
C4D C3D C2D 110.2(2)
C5D C3D H31D 108.6(2)
C4D C3D H31D 108.64(15)
C2D C3D H31D 108.64(15)
C3D C4D H41D 109.5(2)
C3D C4D H42D 109.47(15)
H41D C4D H42D 109.5
C3D C4D H43D 109.47(14)
H41D C4D H43D 109.5
H42D C4D H43D 109.5
C3D C5D H51D 109.5(2)
C3D C5D H52D 109.5(2)
H51D C5D H52D 109.5
C3D C5D H53D 109.5(2)
H51D C5D H53D 109.5
H52D C5D H53D 109.5
O1D C6D N2D 124.5(2)
O1D C6D C1D 120.8(2)
N2D C6D C1D 114.6(2)
N2D C7D C11D 110.1(2)
N2D C7D C8D 110.4(2)
C11D C7D C8D 111.8(2)
N2D C7D H71D 108.17(12)
C11D C7D H71D 108.17(11)
C8D C7D H71D 108.17(14)
C9D C8D C10D 110.3(3)
C9D C8D C7D 109.9(2)
C10D C8D C7D 110.6(2)
C9D C8D H81D 108.7(2)
C10D C8D H81D 108.7(2)
C7D C8D H81D 108.66(14)
C8D C9D H91D 109.5(2)
C8D C9D H92D 109.47(15)
H91D C9D H92D 109.5
C8D C9D H93D 109.47(15)
H91D C9D H93D 109.5
H92D C9D H93D 109.5
C8D C10D H04D 109.5(2)
C8D C10D H05D 109.5(2)
H04D C10D H05D 109.5
C8D C10D H06D 109.5(2)
H04D C10D H06D 109.5
H05D C10D H06D 109.5
O3D C11D O2D 124.5(2)
O3D C11D C7D 116.4(2)
O2D C11D C7D 119.1(2)
C1G O1G H1G 92(2)
O1G C1G C2G 112.9(4)
O1G C1G H11G 109.0(2)
C2G C1G H11G 109.0(2)
O1G C1G H12G 109.0(2)
C2G C1G H12G 109.0(3)
H11G C1G H12G 107.8
C1G C2G H21G 109.5(3)
C1G C2G H22G 109.5(2)
H21G C2G H22G 109.5
C1G C2G H23G 109.5(3)
H21G C2G H23G 109.5
H22G C2G H23G 109.5
C1H O1H H1H 94(3)
O1H C1H C2H 112.3(2)
O1H C1H H11H 109.13(14)
C2H C1H H11H 109.1(2)
O1H C1H H12H 109.13(14)
C2H C1H H12H 109.1(2)
H11H C1H H12H 107.9
C1H C2H H21H 109.5(2)
C1H C2H H22H 109.5(2)
H21H C2H H22H 109.5
C1H C2H H23H 109.5(2)
H21H C2H H23H 109.5
H22H C2H H23H 109.5

loop_
_geom_bond_atom_site_label_1
_geom_bond_atom_site_label_2
_geom_bond_distance
O1A C6A 1.240(2)
O2A C11A 1.248(2)
O3A C11A 1.263(2)
N1A C1A 1.488(2)
N1A H1A .884(15)
N1A H2A .88(2)
N1A H3A .884(15)
N2A C6A 1.331(3)
N2A C7A 1.451(3)
N2A H4A .68(3)
C1A C6A 1.525(3)
C1A C2A 1.537(3)
C1A H11A 1.00
C2A C3A 1.532(4)
C2A H21A .99
C2A H22A .99
C3A C4A 1.511(5)
C3A C5A 1.540(5)
C3A H31A 1.00
C4A H41A .98
C4A H42A .98
C4A H43A .98
C5A H51A .98
C5A H52A .98
C5A H53A .98
C7A C8A 1.535(4)
C7A C11A 1.547(3)
C7A H71A 1.00
C8A C10A 1.525(4)
C8A C9A 1.524(4)
C8A H81A 1.00
C9A H91A .98
C9A H92A .98
C9A H93A .98
C10A H04A .98
C10A H05A .98
C10A H06A .98
O1B C6B 1.233(2)
O2B C11B 1.261(2)
O3B C11B 1.247(2)
N1B C1B 1.492(2)
N1B H1B .86(2)
N1B H2B .86(2)
N1B H3B .86(2)
N2B C6B 1.340(3)
N2B C7B 1.453(3)
N2B H4B .75(3)
C1B C6B 1.528(3)
C1B C2B 1.538(3)
C1B H1CB 1.00
C2B C3B 1.539(3)
C2B H21B .99
C2B H22B .99
C3B C4B 1.523(4)
C3B C5B 1.545(4)
C3B H31B 1.00
C4B H41B .98
C4B H42B .98
C4B H43B .98
C5B H51B .98
C5B H52B .98
C5B H53B .98
C7B C8B 1.530(4)
C7B C11B 1.539(3)
C7B H71B 1.00
C8B C9B 1.523(4)
C8B C10B 1.531(4)
C8B H81B 1.00
C9B H91B .98
C9B H92B .98
C9B H93B .98
C10B H04B .98
C10B H05B .98
C10B H06B .98
O1E C1E 1.424(4)
O1E H1E .83(4)
C1E C2E 1.498(5)
C1E H11E .99
C1E H12E .99
C2E H21E .98
C2E H22E .98
C2E H23E .98
O1F C1F 1.446(4)
O1F H1F .79(4)
C1F C2F 1.509(4)
C1F H11F .99
C1F H12F .99
C2F H21F .98
C2F H22F .98
C2F H23F .98
O1C C6C 1.233(2)
O2C C11C 1.241(3)
O3C C11C 1.269(2)
N1C C1C 1.493(2)
N1C H1C .91(2)
N1C H2C .91(2)
N1C H3C .91(2)
N2C C6C 1.332(3)
N2C C7C 1.465(3)
N2C H4C .89(3)
C1C C6C 1.532(2)
C1C C2C 1.538(3)
C1C H11C 1.00
C2C C3C 1.544(3)
C2C H21C .99
C2C H22C .99
C3C C5C 1.514(5)
C3C C4C 1.521(4)
C3C H31C 1.00
C4C H41C .98
C4C H42C .98
C4C H43C .98
C5C H51C .98
C5C H52C .98
C5C H53C .98
C7C C11C 1.544(3)
C7C C8C 1.548(3)
C7C H71C 1.00
C8C C10C 1.520(4)
C8C C9C 1.532(4)
C8C H81C 1.00
C9C H91C .98
C9C H92C .98
C9C H93C .98
C10C H04C .98
C10C H05C .98
C10C H06C .98
O1D C6D 1.228(2)
O2D C11D 1.257(3)
O3D C11D 1.247(2)
N1D C1D 1.499(2)
N1D H1D .91(2)
N1D H2D .91(2)
N1D H3D .91(2)
N2D C6D 1.342(3)
N2D C7D 1.471(3)
N2D H4D .87(2)
C1D C6D 1.527(2)
C1D C2D 1.536(3)
C1D H11D 1.00
C2D C3D 1.536(3)
C2D H21D .99
C2D H22D .99
C3D C5D 1.515(5)
C3D C4D 1.534(4)
C3D H31D 1.00
C4D H41D .98
C4D H42D .98
C4D H43D .98
C5D H51D .98
C5D H52D .98
C5D H53D .98
C7D C11D 1.537(3)
C7D C8D 1.542(3)
C7D H71D 1.00
C8D C9D 1.537(4)
C8D C10D 1.533(4)
C8D H81D 1.00
C9D H91D .98
C9D H92D .98
C9D H93D .98
C10D H04D .98
C10D H05D .98
C10D H06D .98
O1G C1G 1.389(4)
O1G H1G .98(4)
C1G C2G 1.497(6)
C1G H11G .99
C1G H12G .99
C2G H21G .98
C2G H22G .98
C2G H23G .98
O1H C1H 1.409(3)
O1H H1H .76(4)
C1H C2H 1.518(4)
C1H H11H .99
C1H H12H .99
C2H H21H .98
C2H H22H .98
C2H H23H .98

loop_
_geom_torsion_atom_site_label_1
_geom_torsion_atom_site_label_2
_geom_torsion_atom_site_label_3
_geom_torsion_atom_site_label_4
_geom_torsion
N1A C1A C2A C3A -73.5(3)
C6A C1A C2A C3A 168.2(2)
C1A C2A C3A C4A -72.6(3)
C1A C2A C3A C5A 164.2(3)
C7A N2A C6A O1A -12.9(3)
C7A N2A C6A C1A 162.9(2)
N1A C1A C6A O1A -33.0(2)
C2A C1A C6A O1A 86.0(2)
N1A C1A C6A N2A 151.0(2)
C2A C1A C6A N2A -90.0(2)
C6A N2A C7A C8A 150.9(2)
C6A N2A C7A C11A -87.6(3)
N2A C7A C8A C10A 170.7(2)
C11A C7A C8A C10A 51.4(3)
N2A C7A C8A C9A -64.1(3)
C11A C7A C8A C9A 176.5(2)
N2A C7A C11A O2A -54.8(3)
C8A C7A C11A O2A 65.7(3)
N2A C7A C11A O3A 125.6(2)
C8A C7A C11A O3A -113.9(2)
N1B C1B C2B C3B -76.9(2)
C6B C1B C2B C3B 165.0(2)
C1B C2B C3B C4B -77.4(3)
C1B C2B C3B C5B 160.0(2)
C7B N2B C6B O1B -10.3(3)
C7B N2B C6B C1B 168.1(2)
N1B C1B C6B O1B -30.4(3)
C2B C1B C6B O1B 88.3(2)
N1B C1B C6B N2B 151.1(2)
C2B C1B C6B N2B -90.2(2)
C6B N2B C7B C8B 149.5(2)
C6B N2B C7B C11B -85.2(2)
N2B C7B C8B C9B -66.8(3)
C11B C7B C8B C9B 168.9(2)
N2B C7B C8B C10B 169.4(2)
C11B C7B C8B C10B 45.2(3)
N2B C7B C11B O3B 125.4(2)
C8B C7B C11B O3B -110.0(2)
N2B C7B C11B O2B -56.1(3)
C8B C7B C11B O2B 68.5(3)
N1C C1C C2C C3C -72.5(2)
C6C C1C C2C C3C 170.0(2)
C1C C2C C3C C5C 166.5(2)
C1C C2C C3C C4C -71.6(3)
C7C N2C C6C O1C -13.3(4)
C7C N2C C6C C1C 162.3(2)
N1C C1C C6C O1C -32.7(2)
C2C C1C C6C O1C 86.2(2)
N1C C1C C6C N2C 151.5(2)
C2C C1C C6C N2C -89.6(2)
C6C N2C C7C C11C -88.4(3)
C6C N2C C7C C8C 151.3(2)
N2C C7C C8C C10C 171.5(2)
C11C C7C C8C C10C 53.3(3)
N2C C7C C8C C9C -65.8(3)
C11C C7C C8C C9C 175.9(2)
N2C C7C C11C O2C -54.2(2)
C8C C7C C11C O2C 65.0(3)
N2C C7C C11C O3C 126.0(2)
C8C C7C C11C O3C -114.8(2)
N1D C1D C2D C3D -75.3(2)
C6D C1D C2D C3D 166.3(2)
C1D C2D C3D C5D 159.3(2)
C1D C2D C3D C4D -78.7(3)
C7D N2D C6D O1D -9.0(4)
C7D N2D C6D C1D 168.4(2)
N1D C1D C6D O1D -32.3(3)
C2D C1D C6D O1D 87.0(3)
N1D C1D C6D N2D 150.2(2)
C2D C1D C6D N2D -90.5(2)
C6D N2D C7D C11D -84.8(3)
C6D N2D C7D C8D 151.4(2)
N2D C7D C8D C9D -67.3(3)
C11D C7D C8D C9D 169.9(2)
N2D C7D C8D C10D 170.8(2)
C11D C7D C8D C10D 47.9(3)
N2D C7D C11D O3D 126.7(2)
C8D C7D C11D O3D -110.3(2)
N2D C7D C11D O2D -55.2(3)
C8D C7D C11D O2D 67.8(3)

loop_
_cod_related_entry_id
_cod_related_entry_database
_cod_related_entry_code
1 ChemSpider 30652136
